data_7159938
loop_
_publ_author_name
'Pocock, Ian A.'
'Doulcet, Julien'
'Rice, Craig R.'
'Sweeney, Joseph B.'
'Gill, Duncan M.'

_publ_section_title
;
 Stereocontrolled synthesis of the aconitine D ring from D-glucose.
;
_journal_issue 21
_journal_name_full 'Organic &amp; biomolecular chemistry'
_journal_page_first 4347
_journal_page_last 4352
_journal_paper_doi 10.1039/d4ob00561a
_journal_volume 22
_journal_year 2024
_chemical_absolute_configuration unk
_chemical_formula_moiety '0.5(C17 H20 O6)'
_chemical_formula_sum 'C8.5 H10 O3'
_chemical_formula_weight 160.172
_space_group_crystal_system monoclinic
_space_group_IT_number 4
_space_group_name_Hall 'P 2yb'
_space_group_name_H-M_alt 'P 1 21 1'
_symmetry_Int_Tables_number 4
_audit_creation_date 2023-06-19
_audit_creation_method
;
Olex2 1.5
(compiled 2023.03.06 svn.rbb2c1857 for OlexSys, GUI svn.r6748)
;
_audit_update_record
;
2024-03-27 deposited with the CCDC.	2024-05-03 downloaded from the CCDC.
;
_cell_angle_alpha 90
_cell_angle_beta 91.038(2)
_cell_angle_gamma 90
_cell_formula_units_Z 4
_cell_length_a 8.3489(4)
_cell_length_b 5.0069(2)
_cell_length_c 18.7570(7)
_cell_measurement_reflns_used 3696
_cell_measurement_temperature 150(2)
_cell_measurement_theta_max 72.46
_cell_measurement_theta_min 4.72
_cell_volume 783.95(6)
_computing_molecular_graphics 'Olex2 1.5 (Dolomanov et al., 2009)'
_computing_publication_material 'Olex2 1.5 (Dolomanov et al., 2009)'
_computing_structure_refinement 'olex2.refine 1.5 (Bourhis et al., 2015)'
_diffrn_ambient_temperature 150.00
_diffrn_measured_fraction_theta_full 0.9653
_diffrn_measured_fraction_theta_max 0.9570
_diffrn_measurement_device_type 'Bruker APEX-II CCD'
_diffrn_measurement_method '\f and \w scans'
_diffrn_radiation_type 'Cu K\a'
_diffrn_radiation_wavelength 1.54178
_diffrn_reflns_av_R_equivalents 0.0594
_diffrn_reflns_av_unetI/netI 0.0826
_diffrn_reflns_Laue_measured_fraction_full 0.9653
_diffrn_reflns_Laue_measured_fraction_max 0.9570
_diffrn_reflns_limit_h_max 10
_diffrn_reflns_limit_h_min -10
_diffrn_reflns_limit_k_max 6
_diffrn_reflns_limit_k_min -5
_diffrn_reflns_limit_l_max 23
_diffrn_reflns_limit_l_min -19
_diffrn_reflns_number 4136
_diffrn_reflns_point_group_measured_fraction_full 0.7683
_diffrn_reflns_point_group_measured_fraction_max 0.7478
_diffrn_reflns_theta_full 67.6786
_diffrn_reflns_theta_max 72.46
_diffrn_reflns_theta_min 4.72
_diffrn_standards_number 0
_exptl_absorpt_coefficient_mu 0.859
_exptl_absorpt_correction_T_max 0.88
_exptl_absorpt_correction_T_min 0.77
_exptl_absorpt_correction_type none
_exptl_absorpt_process_details sadabs
_exptl_crystal_colour colourless
_exptl_crystal_colour_primary colourless
_exptl_crystal_density_diffrn 1.357
_exptl_crystal_description plate
_exptl_crystal_F_000 341.282
_exptl_crystal_size_max 0.2
_exptl_crystal_size_mid 0.1
_exptl_crystal_size_min 0.1
_refine_diff_density_max 0.3997
_refine_diff_density_min -0.5117
_refine_diff_density_rms 0.1258
_refine_ls_abs_structure_details 'Hooft, R.W.W., Straver, L.H., Spek, A.L. (2010). J. Appl. Cryst., 43, 665-668.'
_refine_ls_abs_structure_Flack 0.2(3)
_refine_ls_d_res_high 0.8085
_refine_ls_d_res_low 9.3770
_refine_ls_goodness_of_fit_ref 1.0507
_refine_ls_hydrogen_treatment constr
_refine_ls_matrix_type full
_refine_ls_number_constraints 35
_refine_ls_number_parameters 211
_refine_ls_number_reflns 2327
_refine_ls_number_restraints 1
_refine_ls_restrained_S_all 1.0507
_refine_ls_R_factor_all 0.0946
_refine_ls_R_factor_gt 0.0881
_refine_ls_shift/su_max -0.0023
_refine_ls_shift/su_mean 0.0006
_refine_ls_structure_factor_coef Fsqd
_refine_ls_weighting_details 'w=1/[\s^2^(Fo^2^)+(0.1307P)^2^+1.8021P] where P=(Fo^2^+2Fc^2^)/3'
_refine_ls_weighting_scheme calc
_refine_ls_wR_factor_gt 0.2285
_refine_ls_wR_factor_ref 0.2359
_reflns_Friedel_coverage 0.480
_reflns_limit_h_max 10
_reflns_limit_h_min -10
_reflns_limit_k_max 6
_reflns_limit_k_min -5
_reflns_limit_l_max 23
_reflns_limit_l_min -22
_reflns_number_gt 2111
_reflns_number_total 2327
_reflns_threshold_expression I>=2u(I)
_cod_data_source_file d4ob00561a2.cif
_cod_data_source_block cu_IanP_chiral_0m
_cod_depositor_comments 'Adding full bibliography for 7159938.cif.'
_cod_original_sg_symbol_Hall ' P 2yb'
_cod_database_code 7159938
_olex2_refinement_description
;
1. Fixed Uiso
 At 1.2 times of:
  All C(H) groups, All C(H,H) groups
 At 1.5 times of:
  All C(H,H,H) groups, All O(H) groups
2.a Ternary CH refined with riding coordinates:
 C7(H7), C9(H9), C10(H10), C11(H11), C12(H12)
2.b Secondary CH2 refined with riding coordinates:
 C8(H8a,H8b)
2.c Aromatic/amide H refined with riding coordinates:
 C1(H1), C2(H2), C4(H4), C5(H5a), C6(H6)
2.d Idealised Me refined as rotating group:
 C16(H16a,H16b,H16c), C17(H17a,H17b,H17c)
2.e Idealised tetrahedral OH refined as rotating group:
 O5(H5)
2.f :
 C15(H15)
;
_olex2_submission_special_instructions 'No special instructions were received'

loop_
_space_group_symop_id
_space_group_symop_operation_xyz
1 x,y,z
2 -x,y+1/2,-z

loop_
_atom_site_label
_atom_site_type_symbol
_atom_site_fract_x
_atom_site_fract_y
_atom_site_fract_z
_atom_site_U_iso_or_equiv
_atom_site_adp_type
_atom_site_occupancy
_atom_site_refinement_flags_posn
O1 O -0.0508(4) 0.1317(7) 0.72412(16) 0.0168(8) Uani 1.000000 .
O2 O 0.0552(4) 0.2392(10) 0.61283(18) 0.0309(10) Uani 1.000000 .
O3 O 0.3292(4) 0.4768(8) 0.75188(18) 0.0233(9) Uani 1.000000 .
O4 O -0.0483(4) 0.2311(8) 0.87409(17) 0.0215(8) Uani 1.000000 .
O5 O 0.1868(4) 0.5910(7) 0.88996(18) 0.0221(8) Uani 1.000000 .
H5 H 0.2666(7) 0.684(4) 0.902(3) 0.0331(12) Uiso 1.000000 GR
O6 O 0.4909(4) 0.5292(8) 0.8502(2) 0.0268(9) Uani 1.000000 .
C1 C -0.4670(7) -0.1463(13) 0.6182(3) 0.0328(14) Uani 1.000000 .
H1 H -0.5720(7) -0.1533(13) 0.6369(3) 0.0394(17) Uiso 1.000000 R
C2 C -0.3570(6) 0.0303(13) 0.6463(3) 0.0292(13) Uani 1.000000 .
H2 H -0.3863(6) 0.1444(13) 0.6844(3) 0.0350(15) Uiso 1.000000 R
C3 C -0.2031(6) 0.0435(11) 0.6195(2) 0.0195(11) Uani 1.000000 .
C4 C -0.1635(6) -0.1223(11) 0.5629(3) 0.0213(11) Uani 1.000000 .
H4 H -0.0596(6) -0.1123(11) 0.5433(3) 0.0256(13) Uiso 1.000000 R
C5 C -0.4258(6) -0.3142(12) 0.5630(3) 0.0276(12) Uani 1.000000 .
H5a H -0.5016(6) -0.4383(12) 0.5442(3) 0.0331(14) Uiso 1.000000 R
C6 C -0.2736(6) -0.3008(11) 0.5351(3) 0.0234(11) Uani 1.000000 .
H6 H -0.2451(6) -0.4145(11) 0.4968(3) 0.0281(13) Uiso 1.000000 R
C7 C -0.0840(6) 0.2329(12) 0.6538(2) 0.0210(11) Uani 1.000000 .
H7 H -0.1314(6) 0.4159(12) 0.6568(2) 0.0252(13) Uiso 1.000000 R
C8 C 0.1733(6) 0.4108(13) 0.6437(3) 0.0288(15) Uani 1.000000 .
H8a H 0.2706(6) 0.4110(13) 0.6143(3) 0.0346(18) Uiso 1.000000 R
H8b H 0.1319(6) 0.5958(13) 0.6462(3) 0.0346(18) Uiso 1.000000 R
C9 C 0.2134(6) 0.3087(11) 0.7183(3) 0.0196(11) Uani 1.000000 .
H9 H 0.2578(6) 0.1237(11) 0.7149(3) 0.0235(14) Uiso 1.000000 R
C10 C 0.0624(6) 0.3014(10) 0.7607(2) 0.0157(10) Uani 1.000000 .
H10 H 0.0173(6) 0.4859(10) 0.7641(2) 0.0188(12) Uiso 1.000000 R
C11 C 0.3792(6) 0.3595(11) 0.8180(3) 0.0204(11) Uani 1.000000 .
H11 H 0.4278(6) 0.1799(11) 0.8096(3) 0.0245(13) Uiso 1.000000 R
C12 C 0.0918(5) 0.1911(10) 0.8351(2) 0.0151(10) Uani 1.000000 .
H12 H 0.1148(5) -0.0045(10) 0.8320(2) 0.0182(12) Uiso 1.000000 R
C13 C 0.2380(6) 0.3361(10) 0.8699(3) 0.0181(11) Uani 1.000000 .
C14 C 0.2985(6) 0.1845(11) 0.9335(3) 0.0213(11) Uani 1.000000 .
C15 C 0.3569(7) 0.0774(12) 0.9851(3) 0.0313(13) Uani 1.000000 .
H15 H 0.4031(7) -0.0073(12) 1.0259(3) 0.0376(16) Uiso 1.000000 R
C16 C -0.0833(7) 0.0428(12) 0.9278(3) 0.0291(12) Uani 1.000000 .
H16a H -0.061(5) -0.1375(14) 0.9104(8) 0.0437(19) Uiso 1.000000 GR
H16b H -0.017(4) 0.079(5) 0.9703(8) 0.0437(19) Uiso 1.000000 GR
H16c H -0.1966(14) 0.056(6) 0.9400(17) 0.0437(19) Uiso 1.000000 GR
C17 C 0.6380(6) 0.5506(17) 0.8128(3) 0.0394(16) Uani 1.000000 .
H17a H 0.692(3) 0.377(3) 0.813(2) 0.059(2) Uiso 1.000000 GR
H17b H 0.6155(8) 0.606(10) 0.7635(9) 0.059(2) Uiso 1.000000 GR
H17c H 0.707(3) 0.683(8) 0.8363(17) 0.059(2) Uiso 1.000000 GR

loop_
_atom_site_aniso_label
_atom_site_aniso_U_11
_atom_site_aniso_U_22
_atom_site_aniso_U_33
_atom_site_aniso_U_12
_atom_site_aniso_U_13
_atom_site_aniso_U_23
O1 0.0150(15) 0.0194(18) 0.0158(15) -0.0035(14) -0.0056(12) 0.0016(14)
O2 0.0280(19) 0.050(3) 0.0144(15) -0.021(2) -0.0007(13) -0.0025(18)
O3 0.0184(16) 0.032(2) 0.0194(16) -0.0110(16) -0.0049(13) 0.0022(16)
O4 0.0197(16) 0.025(2) 0.0203(16) 0.0017(16) 0.0086(13) 0.0072(16)
O5 0.0245(17) 0.016(2) 0.0256(17) 0.0009(15) -0.0030(14) -0.0061(15)
O6 0.0158(16) 0.035(2) 0.0292(18) -0.0084(17) -0.0054(14) -0.0076(18)
C1 0.027(3) 0.039(4) 0.033(3) -0.014(3) 0.014(2) -0.009(3)
C2 0.023(2) 0.031(3) 0.033(3) -0.006(2) 0.006(2) -0.009(3)
C3 0.025(2) 0.017(3) 0.017(2) -0.002(2) -0.0057(18) -0.001(2)
C4 0.015(2) 0.022(3) 0.026(2) 0.001(2) -0.0037(19) -0.001(2)
C5 0.026(3) 0.027(3) 0.030(2) -0.007(2) -0.004(2) 0.001(2)
C6 0.029(2) 0.020(3) 0.022(2) -0.003(2) 0.0012(19) -0.003(2)
C7 0.021(2) 0.027(3) 0.015(2) -0.010(2) -0.0023(18) 0.005(2)
C8 0.026(3) 0.046(4) 0.014(2) -0.024(3) 0.0007(19) 0.004(2)
C9 0.016(2) 0.023(3) 0.019(2) -0.008(2) -0.0056(18) -0.002(2)
C10 0.013(2) 0.020(3) 0.0138(19) 0.0010(19) 0.0000(17) 0.0009(19)
C11 0.017(2) 0.022(3) 0.022(2) -0.004(2) -0.006(2) -0.002(2)
C12 0.014(2) 0.017(3) 0.0150(19) -0.001(2) -0.0001(16) 0.001(2)
C13 0.018(2) 0.017(3) 0.019(2) 0.003(2) 0.0004(19) -0.003(2)
C14 0.023(2) 0.018(3) 0.022(2) -0.000(2) -0.0075(19) -0.002(2)
C15 0.038(3) 0.025(3) 0.031(3) 0.003(3) -0.012(2) 0.000(3)
C16 0.036(3) 0.028(3) 0.024(2) -0.003(3) 0.007(2) 0.007(2)
C17 0.018(2) 0.065(5) 0.035(3) -0.004(3) -0.004(2) -0.009(3)

loop_
_atom_type_symbol
_atom_type_scat_dispersion_real
_atom_type_scat_dispersion_imag
_atom_type_scat_Cromer_Mann_a1
_atom_type_scat_Cromer_Mann_a2
_atom_type_scat_Cromer_Mann_a3
_atom_type_scat_Cromer_Mann_a4
_atom_type_scat_Cromer_Mann_b1
_atom_type_scat_Cromer_Mann_b2
_atom_type_scat_Cromer_Mann_b3
_atom_type_scat_Cromer_Mann_b4
_atom_type_scat_Cromer_Mann_c
_atom_type_scat_source
_atom_type_scat_dispersion_source
C 0.01920 0.00962 2.31000 1.02000 1.58860 0.86500 20.84390 10.20750 0.56870 51.65120 0.21560 'International Tables Volume C Table 6.1.1.4 (pp. 500-502)' 'Henke, Gullikson and Davis, At. Data and Nucl. Data Tables, 1993, 54, 2'
H 0.00000 0.00000 0.49300 0.32291 0.14019 0.04081 10.51090 26.12570 3.14236 57.79970 0.00304 'International Tables Volume C Table 6.1.1.4 (pp. 500-502)' 'Henke, Gullikson and Davis, At. Data and Nucl. Data Tables, 1993, 54, 2'
O 0.05239 0.03376 3.04850 2.28680 1.54630 0.86700 13.27710 5.70110 0.32390 32.90890 0.25080 'International Tables Volume C Table 6.1.1.4 (pp. 500-502)' 'Henke, Gullikson and Davis, At. Data and Nucl. Data Tables, 1993, 54, 2'

loop_
_geom_angle_atom_site_label_1
_geom_angle_atom_site_label_2
_geom_angle_atom_site_label_3
_geom_angle
_geom_angle_site_symmetry_1
_geom_angle_site_symmetry_3
_geom_angle_publ_flag
C10 O1 C7 110.2(4) . . ?
C8 O2 C7 111.4(4) . . ?
C11 O3 C9 109.1(4) . . ?
C16 O4 C12 117.4(4) . . ?
C13 O5 H5 109.5 . . ?
C17 O6 C11 114.0(4) . . ?
C2 C1 H1 119.8(3) . . ?
C5 C1 H1 119.8(3) . . ?
C5 C1 C2 120.3(5) . . ?
H2 C2 C1 119.7(3) . . ?
C3 C2 C1 120.5(5) . . ?
C3 C2 H2 119.7(3) . . ?
C4 C3 C2 118.8(5) . . ?
C7 C3 C2 118.8(4) . . ?
C7 C3 C4 122.4(4) . . ?
H4 C4 C3 119.7(3) . . ?
C6 C4 C3 120.6(5) . . ?
C6 C4 H4 119.7(3) . . ?
H5a C5 C1 120.1(3) . . ?
C6 C5 C1 119.7(5) . . ?
C6 C5 H5a 120.1(3) . . ?
C5 C6 C4 119.9(5) . . ?
H6 C6 C4 120.0(3) . . ?
H6 C6 C5 120.0(3) . . ?
O2 C7 O1 111.2(4) . . ?
C3 C7 O1 106.6(4) . . ?
C3 C7 O2 109.0(4) . . ?
H7 C7 O1 110.0(3) . . ?
H7 C7 O2 110.0(3) . . ?
H7 C7 C3 110.0(3) . . ?
H8a C8 O2 110.1(3) . . ?
H8b C8 O2 110.1(4) . . ?
H8b C8 H8a 108.4 . . ?
C9 C8 O2 108.1(4) . . ?
C9 C8 H8a 110.1(3) . . ?
C9 C8 H8b 110.1(3) . . ?
C8 C9 O3 110.2(4) . . ?
H9 C9 O3 109.1(3) . . ?
H9 C9 C8 109.1(3) . . ?
C10 C9 O3 110.6(4) . . ?
C10 C9 C8 108.7(4) . . ?
C10 C9 H9 109.1(3) . . ?
C9 C10 O1 108.3(4) . . ?
H10 C10 O1 109.4(2) . . ?
H10 C10 C9 109.4(3) . . ?
C12 C10 O1 108.6(4) . . ?
C12 C10 C9 111.8(4) . . ?
C12 C10 H10 109.4(3) . . ?
O6 C11 O3 108.0(4) . . ?
H11 C11 O3 110.3(3) . . ?
H11 C11 O6 110.3(3) . . ?
C13 C11 O3 111.3(4) . . ?
C13 C11 O6 106.5(4) . . ?
C13 C11 H11 110.3(3) . . ?
C10 C12 O4 107.7(3) . . ?
H12 C12 O4 109.4(3) . . ?
H12 C12 C10 109.4(3) . . ?
C13 C12 O4 111.7(4) . . ?
C13 C12 C10 109.3(4) . . ?
C13 C12 H12 109.4(3) . . ?
C11 C13 O5 109.9(4) . . ?
C12 C13 O5 107.3(4) . . ?
C12 C13 C11 111.8(4) . . ?
C14 C13 O5 110.5(4) . . ?
C14 C13 C11 106.9(4) . . ?
C14 C13 C12 110.5(4) . . ?
C15 C14 C13 174.7(6) . . ?
H15 C15 C14 180.0 . . ?
H16a C16 O4 109.5 . . ?
H16b C16 O4 109.5 . . ?
H16b C16 H16a 109.5 . . ?
H16c C16 O4 109.5 . . ?
H16c C16 H16a 109.5 . . ?
H16c C16 H16b 109.5 . . ?
H17a C17 O6 109.5 . . ?
H17b C17 O6 109.5 . . ?
H17b C17 H17a 109.5 . . ?
H17c C17 O6 109.5 . . ?
H17c C17 H17a 109.5 . . ?
H17c C17 H17b 109.5 . . ?

loop_
_geom_bond_atom_site_label_1
_geom_bond_atom_site_label_2
_geom_bond_distance
_geom_bond_site_symmetry_2
_geom_bond_publ_flag
O1 C7 1.435(5) . ?
O1 C10 1.435(5) . ?
O2 C7 1.405(6) . ?
O2 C8 1.424(6) . ?
O3 C9 1.421(6) . ?
O3 C11 1.428(6) . ?
O4 C12 1.406(5) . ?
O4 C16 1.414(6) . ?
O5 H5 0.8400 . ?
O5 C13 1.399(6) . ?
O6 C11 1.391(6) . ?
O6 C17 1.430(6) . ?
C1 H1 0.9500 . ?
C1 C2 1.373(8) . ?
C1 C5 1.383(8) . ?
C2 H2 0.9500 . ?
C2 C3 1.390(7) . ?
C3 C4 1.391(7) . ?
C3 C7 1.510(7) . ?
C4 H4 0.9500 . ?
C4 C6 1.378(7) . ?
C5 H5a 0.9500 . ?
C5 C6 1.384(7) . ?
C6 H6 0.9500 . ?
C7 H7 1.0000 . ?
C8 H8a 0.9900 . ?
C8 H8b 0.9900 . ?
C8 C9 1.521(7) . ?
C9 H9 1.0000 . ?
C9 C10 1.503(6) . ?
C10 H10 1.0000 . ?
C10 C12 1.517(6) . ?
C11 H11 1.0000 . ?
C11 C13 1.547(7) . ?
C12 H12 1.0000 . ?
C12 C13 1.554(6) . ?
C13 C14 1.494(7) . ?
C14 C15 1.202(8) . ?
C15 H15 0.9500 . ?
C16 H16a 0.9800 . ?
C16 H16b 0.9800 . ?
C16 H16c 0.9800 . ?
C17 H17a 0.9800 . ?
C17 H17b 0.9800 . ?
C17 H17c 0.9800 . ?

loop_
_geom_torsion_atom_site_label_1
_geom_torsion_atom_site_label_2
_geom_torsion_atom_site_label_3
_geom_torsion_atom_site_label_4
_geom_torsion
_geom_torsion_site_symmetry_1
_geom_torsion_site_symmetry_2
_geom_torsion_site_symmetry_3
_geom_torsion_site_symmetry_4
_geom_torsion_publ_flag
O1 C7 O2 C8 -61.5(5) . . . . ?
O1 C7 C3 C2 67.5(5) . . . . ?
O1 C7 C3 C4 -111.2(4) . . . . ?
O1 C10 C9 O3 179.4(3) . . . . ?
O1 C10 C9 C8 58.3(4) . . . . ?
O1 C10 C12 O4 -69.9(4) . . . . ?
O1 C10 C12 C13 168.6(4) . . . . ?
O2 C7 C3 C2 -172.4(4) . . . . ?
O2 C7 C3 C4 9.0(5) . . . . ?
O2 C8 C9 O3 -179.0(4) . . . . ?
O2 C8 C9 C10 -57.7(5) . . . . ?
O3 C9 C10 C12 -61.1(4) . . . . ?
O3 C11 O6 C17 -66.7(5) . . . . ?
O3 C11 C13 O5 -66.3(4) . . . . ?
O3 C11 C13 C12 52.8(5) . . . . ?
O3 C11 C13 C14 173.8(4) . . . . ?
O4 C12 C10 C9 170.8(4) . . . . ?
O4 C12 C13 O5 -43.7(4) . . . . ?
O4 C12 C13 C11 -164.3(4) . . . . ?
O4 C12 C13 C14 76.7(4) . . . . ?
O5 C13 C11 O6 51.2(4) . . . . ?
O5 C13 C12 C10 75.3(4) . . . . ?
O6 C11 C13 C12 170.3(4) . . . . ?
O6 C11 C13 C14 -68.7(5) . . . . ?
C1 C2 C3 C4 1.1(7) . . . . ?
C1 C2 C3 C7 -177.6(6) . . . . ?
C1 C5 C6 C4 0.6(7) . . . . ?
C2 C3 C4 C6 -1.5(6) . . . . ?
C3 C4 C6 C5 0.7(6) . . . . ?
C8 C9 C10 C12 177.8(4) . . . . ?
C9 C10 C12 C13 49.3(4) . . . . ?
C10 C12 C13 C11 -45.2(4) . . . . ?
C10 C12 C13 C14 -164.2(4) . . . . ?
